data_4106378
loop_
_publ_author_name
'Loi H. Do'
'Stephen J. Lippard'

_publ_section_title
;
 Toward Functional Carboxylate-Bridged Diiron Protein Mimics: Achieving
 Structural Stability and Conformational Flexibility Using a Macrocylic
 Ligand Framework
;
_journal_name_full 'Journal of the American Chemical Society'
_journal_page_first 10568
_journal_page_last 10581
_journal_paper_doi 10.1021/ja2021312
_journal_volume 133
_journal_year 2011
_chemical_formula_sum 'C120 H96 Fe2 N2 O12 S'
_chemical_formula_weight 1901.75
_chemical_name_systematic
;
 ?
;
_space_group_IT_number 14
_symmetry_cell_setting monoclinic
_symmetry_space_group_name_Hall '-P 2yn'
_symmetry_space_group_name_H-M 'P 1 21/n 1'
_atom_sites_solution_hydrogens geom
_atom_sites_solution_primary direct
_atom_sites_solution_secondary difmap
_audit_creation_method SHELXL-97
_cell_angle_alpha 90.00
_cell_angle_beta 92.975(2)
_cell_angle_gamma 90.00
_cell_formula_units_Z 4
_cell_length_a 15.2273(15)
_cell_length_b 16.6307(16)
_cell_length_c 37.426(4)
_cell_measurement_reflns_used 9179
_cell_measurement_temperature 446(2)
_cell_measurement_theta_max 26.39
_cell_measurement_theta_min 2.15
_cell_volume 9465.0(16)
_computing_cell_refinement 'Bruker SMART'
_computing_data_collection 'Bruker SMART'
_computing_data_reduction 'Bruker SAINT'
_computing_molecular_graphics 'Bruker SHELXTL'
_computing_publication_material 'Bruker SHELXTL'
_computing_structure_refinement 'SHELXL-97 (Sheldrick, 1997)'
_computing_structure_solution 'SHELXS-97 (Sheldrick, 1990)'
_diffrn_ambient_temperature 446(2)
_diffrn_measured_fraction_theta_full 0.997
_diffrn_measured_fraction_theta_max 0.997
_diffrn_measurement_device_type 'CCD area detector'
_diffrn_measurement_method 'phi and omega scans'
_diffrn_radiation_monochromator graphite
_diffrn_radiation_source 'fine-focus sealed tube'
_diffrn_radiation_type MoK\a
_diffrn_radiation_wavelength 0.71073
_diffrn_reflns_av_R_equivalents 0.0677
_diffrn_reflns_av_sigmaI/netI 0.0414
_diffrn_reflns_limit_h_max 18
_diffrn_reflns_limit_h_min -19
_diffrn_reflns_limit_k_max 20
_diffrn_reflns_limit_k_min -20
_diffrn_reflns_limit_l_max 46
_diffrn_reflns_limit_l_min -46
_diffrn_reflns_number 133480
_diffrn_reflns_theta_full 26.43
_diffrn_reflns_theta_max 26.43
_diffrn_reflns_theta_min 1.47
_exptl_absorpt_coefficient_mu 0.396
_exptl_absorpt_correction_T_max 0.9214
_exptl_absorpt_correction_T_min 0.8575
_exptl_absorpt_correction_type empirical
_exptl_absorpt_process_details SADABS
_exptl_crystal_colour red
_exptl_crystal_density_diffrn 1.335
_exptl_crystal_description block
_exptl_crystal_F_000 3976
_exptl_crystal_size_max 0.40
_exptl_crystal_size_mid 0.35
_exptl_crystal_size_min 0.21
_refine_diff_density_max 1.287
_refine_diff_density_min -0.559
_refine_diff_density_rms 0.068
_refine_ls_goodness_of_fit_ref 1.040
_refine_ls_hydrogen_treatment mixed
_refine_ls_matrix_type full
_refine_ls_number_parameters 1240
_refine_ls_number_reflns 19402
_refine_ls_number_restraints 0
_refine_ls_restrained_S_all 1.040
_refine_ls_R_factor_all 0.0609
_refine_ls_R_factor_gt 0.0472
_refine_ls_shift/su_max 0.001
_refine_ls_shift/su_mean 0.000
_refine_ls_structure_factor_coef Fsqd
_refine_ls_weighting_details 'calc w=1/[\s^2^(Fo^2^)+(0.0591P)^2^+11.3185P] where P=(Fo^2^+2Fc^2^)/3'
_refine_ls_weighting_scheme calc
_refine_ls_wR_factor_gt 0.1245
_refine_ls_wR_factor_ref 0.1334
_reflns_number_gt 15720
_reflns_number_total 19402
_reflns_threshold_expression >2sigma(I)
_cod_data_source_file ja2021312_si_002_4.cif
_cod_data_source_block Compound_4
_cod_original_cell_volume 9464.9(16)
_cod_database_code 4106378

loop_
_symmetry_equiv_pos_as_xyz
'x, y, z'
'-x+1/2, y+1/2, -z+1/2'
'-x, -y, -z'
'x-1/2, -y-1/2, z-1/2'

loop_
_atom_site_label
_atom_site_type_symbol
_atom_site_fract_x
_atom_site_fract_y
_atom_site_fract_z
_atom_site_U_iso_or_equiv
_atom_site_adp_type
_atom_site_occupancy
_atom_site_symmetry_multiplicity
_atom_site_calc_flag
_atom_site_refinement_flags
Fe1 Fe 0.29388(2) 0.296708(18) 0.149021(9) 0.01535(8) Uani 1 1 d .
O4 O -0.11515(11) 0.41999(10) 0.17442(5) 0.0286(4) Uani 1 1 d .
N2 N -0.01347(13) 0.12950(11) 0.12847(5) 0.0196(4) Uani 1 1 d .
Fe2 Fe 0.11516(2) 0.176434(18) 0.121733(9) 0.01661(8) Uani 1 1 d .
N1 N 0.22221(12) 0.39286(11) 0.17033(5) 0.0169(4) Uani 1 1 d .
O5 O -0.14783(12) 0.38200(11) 0.23656(5) 0.0327(4) Uani 1 1 d .
S1 S -0.09930(4) 0.36945(3) 0.205175(17) 0.02238(13) Uani 1 1 d .
O2 O 0.14578(11) 0.07478(9) 0.10485(4) 0.0206(3) Uani 1 1 d .
O1 O 0.31463(11) 0.36419(9) 0.10972(4) 0.0189(3) Uani 1 1 d .
O3 O 0.48517(12) 0.16050(11) 0.03482(5) 0.0311(4) Uani 1 1 d .
O6 O 0.23671(12) 0.21493(10) 0.11852(5) 0.0190(3) Uani 1 1 d .
O11 O 0.13220(10) 0.17838(9) 0.17453(4) 0.0195(3) Uani 1 1 d .
O10 O 0.26247(11) 0.22915(9) 0.19277(4) 0.0187(3) Uani 1 1 d .
O30 O 0.07621(11) 0.29917(9) 0.11407(4) 0.0196(3) Uani 1 1 d .
O31 O 0.07255(11) 0.21353(9) 0.07025(4) 0.0223(4) Uani 1 1 d .
O20 O 0.40271(10) 0.33430(9) 0.18031(4) 0.0207(3) Uani 1 1 d .
O21 O 0.41190(11) 0.22820(10) 0.14701(4) 0.0211(3) Uani 1 1 d .
C119 C 0.20189(15) 0.17867(13) 0.19457(6) 0.0173(5) Uani 1 1 d .
C28 C 0.27990(17) 0.06455(14) 0.05415(6) 0.0236(5) Uani 1 1 d .
H28A H 0.2461 0.1107 0.0562 0.028 Uiso 1 1 calc R
C314 C -0.00097(18) 0.45535(15) 0.10026(7) 0.0261(5) Uani 1 1 d .
H31A H -0.0402 0.4183 0.1090 0.031 Uiso 1 1 calc R
C307 C 0.09608(16) 0.34133(13) 0.02210(6) 0.0205(5) Uani 1 1 d .
C42 C -0.06430(15) 0.23900(14) 0.16465(6) 0.0214(5) Uani 1 1 d .
H42A H -0.0274 0.2736 0.1530 0.026 Uiso 1 1 calc R
C37 C -0.06981(16) 0.15860(14) 0.15478(7) 0.0212(5) Uani 1 1 d .
C18 C 0.01474(15) 0.37421(13) 0.21733(6) 0.0194(5) Uani 1 1 d .
C9 C 0.32177(15) 0.44254(13) 0.10669(6) 0.0181(5) Uani 1 1 d .
C319 C 0.06263(15) 0.28481(14) 0.08094(6) 0.0186(5) Uani 1 1 d .
C16 C 0.16210(15) 0.38208(13) 0.19849(6) 0.0168(5) Uani 1 1 d .
C19 C 0.04435(16) 0.36211(14) 0.25260(6) 0.0220(5) Uani 1 1 d .
H19A H 0.0047 0.3555 0.2705 0.026 Uiso 1 1 calc R
C17 C 0.07278(15) 0.38582(13) 0.19022(6) 0.0181(5) Uani 1 1 d .
H17A H 0.0517 0.3959 0.1669 0.022 Uiso 1 1 calc R
C106 C 0.36516(16) 0.07778(14) 0.25368(7) 0.0221(5) Uani 1 1 d .
H10A H 0.3741 0.0354 0.2381 0.027 Uiso 1 1 calc R
C20 C 0.13468(16) 0.36007(14) 0.26071(6) 0.0220(5) Uani 1 1 d .
H20A H 0.1558 0.3534 0.2843 0.026 Uiso 1 1 calc R
C201 C 0.56507(15) 0.17492(14) 0.18887(7) 0.0223(5) Uani 1 1 d .
C7 C 0.44986(16) 0.35423(14) 0.05874(7) 0.0224(5) Uani 1 1 d .
H7A H 0.4527 0.3368 0.0824 0.027 Uiso 1 1 calc R
C21 C 0.19347(16) 0.36790(13) 0.23369(6) 0.0190(5) Uani 1 1 d .
H21A H 0.2536 0.3637 0.2390 0.023 Uiso 1 1 calc R
C301 C -0.06179(16) 0.34035(15) 0.04129(6) 0.0231(5) Uani 1 1 d .
C207 C 0.59819(16) 0.30463(16) 0.15414(7) 0.0242(5) Uani 1 1 d .
C308 C 0.06655(18) 0.35763(15) -0.01274(7) 0.0261(5) Uani 1 1 d .
H30A H 0.0082 0.3725 -0.0175 0.031 Uiso 1 1 calc R
C15 C 0.23228(15) 0.46649(14) 0.16016(6) 0.0200(5) Uani 1 1 d .
H15A H 0.2031 0.5055 0.1728 0.024 Uiso 1 1 calc R
C30 C 0.09901(16) 0.03043(13) 0.08181(7) 0.0218(5) Uani 1 1 d .
C206 C 0.59512(16) 0.14417(15) 0.22178(7) 0.0256(5) Uani 1 1 d .
H20B H 0.6038 0.1787 0.2412 0.031 Uiso 1 1 calc R
C40 C -0.17231(17) 0.21901(15) 0.20902(7) 0.0271(6) Uani 1 1 d .
H40A H -0.2062 0.2393 0.2269 0.033 Uiso 1 1 calc R
C8 C 0.36473(16) 0.47672(14) 0.07726(7) 0.0228(5) Uani 1 1 d .
C5 C 0.40260(17) 0.45006(16) 0.01431(7) 0.0262(5) Uani 1 1 d .
H5B H 0.3739 0.4976 0.0078 0.031 Uiso 1 1 calc R
C10 C 0.28363(16) 0.49496(14) 0.13142(7) 0.0217(5) Uani 1 1 d .
C114 C 0.30883(17) 0.04304(14) 0.17505(7) 0.0233(5) Uani 1 1 d .
H11A H 0.3487 0.0848 0.1793 0.028 Uiso 1 1 calc R
C6 C 0.40560(16) 0.42582(14) 0.04994(6) 0.0223(5) Uani 1 1 d .
C29 C 0.14197(17) -0.01648(14) 0.05621(7) 0.0252(5) Uani 1 1 d .
C104 C 0.41607(17) 0.15688(16) 0.30467(7) 0.0281(6) Uani 1 1 d .
H10B H 0.4585 0.1682 0.3228 0.034 Uiso 1 1 calc R
C214 C 0.49990(16) 0.30341(14) 0.24581(7) 0.0232(5) Uani 1 1 d .
H21B H 0.4513 0.2700 0.2421 0.028 Uiso 1 1 calc R
C302 C -0.10212(17) 0.26532(16) 0.03916(7) 0.0284(6) Uani 1 1 d .
H30B H -0.0710 0.2198 0.0468 0.034 Uiso 1 1 calc R
C311 C 0.23963(18) 0.31271(16) 0.00050(7) 0.0278(6) Uani 1 1 d .
H31B H 0.2978 0.2970 0.0051 0.033 Uiso 1 1 calc R
C108 C 0.06158(17) 0.14629(15) 0.24291(7) 0.0265(5) Uani 1 1 d .
H10C H 0.0614 0.1924 0.2288 0.032 Uiso 1 1 calc R
C4 C 0.44161(18) 0.40466(17) -0.01162(7) 0.0304(6) Uani 1 1 d .
H4B H 0.4385 0.4218 -0.0353 0.036 Uiso 1 1 calc R
C36 C -0.04266(17) 0.07169(14) 0.10749(7) 0.0243(5) Uani 1 1 d .
H36A H -0.1016 0.0579 0.1089 0.029 Uiso 1 1 calc R
C41 C -0.11379(15) 0.26746(14) 0.19190(7) 0.0216(5) Uani 1 1 d .
C312 C 0.18405(17) 0.31940(15) 0.02839(7) 0.0249(5) Uani 1 1 d .
H31C H 0.2055 0.3092 0.0517 0.030 Uiso 1 1 calc R
C213 C 0.55933(16) 0.31219(14) 0.21879(6) 0.0204(5) Uani 1 1 d .
C313 C 0.04867(16) 0.43488(14) 0.07148(6) 0.0216(5) Uani 1 1 d .
C100 C 0.21373(15) 0.10779(13) 0.22108(6) 0.0181(5) Uani 1 1 d .
C219 C 0.44788(15) 0.27530(14) 0.16991(6) 0.0187(5) Uani 1 1 d .
C202 C 0.55355(17) 0.12098(16) 0.16030(8) 0.0301(6) Uani 1 1 d .
H20C H 0.5346 0.1400 0.1378 0.036 Uiso 1 1 calc R
C300 C 0.03625(16) 0.35133(14) 0.05391(6) 0.0203(5) Uani 1 1 d .
C32 C -0.04142(18) -0.02514(15) 0.05898(7) 0.0294(6) Uani 1 1 d .
H32A H -0.1023 -0.0274 0.0599 0.035 Uiso 1 1 calc R
C107 C 0.13157(15) 0.09286(13) 0.24221(6) 0.0191(5) Uani 1 1 d .
C31 C 0.00635(17) 0.02724(14) 0.08253(7) 0.0245(5) Uani 1 1 d .
C103 C 0.33995(18) 0.20262(15) 0.30096(7) 0.0271(6) Uani 1 1 d .
H10D H 0.3308 0.2444 0.3169 0.033 Uiso 1 1 calc R
C38 C -0.12714(16) 0.10849(15) 0.17246(7) 0.0262(5) Uani 1 1 d .
H38A H -0.1305 0.0542 0.1665 0.031 Uiso 1 1 calc R
C116 C 0.2657(2) -0.07626(15) 0.14236(7) 0.0319(6) Uani 1 1 d .
H11B H 0.2770 -0.1154 0.1255 0.038 Uiso 1 1 calc R
C118 C 0.17301(17) -0.02185(14) 0.18660(7) 0.0247(5) Uani 1 1 d .
H11C H 0.1211 -0.0243 0.1986 0.030 Uiso 1 1 calc R
C34 C 0.09072(18) -0.06665(15) 0.03382(7) 0.0283(6) Uani 1 1 d .
H34A H 0.1189 -0.0979 0.0173 0.034 Uiso 1 1 calc R
C111 C 0.05978(17) 0.00970(15) 0.28505(7) 0.0275(6) Uani 1 1 d .
H11D H 0.0595 -0.0365 0.2990 0.033 Uiso 1 1 calc R
C39 C -0.17863(18) 0.13840(16) 0.19846(8) 0.0317(6) Uani 1 1 d .
H39A H -0.2182 0.1046 0.2092 0.038 Uiso 1 1 calc R
C303 C -0.18897(19) 0.25788(19) 0.02565(8) 0.0359(6) Uani 1 1 d .
H30C H -0.2154 0.2075 0.0246 0.043 Uiso 1 1 calc R
C102 C 0.27757(17) 0.18630(14) 0.27372(6) 0.0230(5) Uani 1 1 d .
H10E H 0.2268 0.2174 0.2715 0.028 Uiso 1 1 calc R
C304 C -0.23595(19) 0.3246(2) 0.01381(8) 0.0382(7) Uani 1 1 d .
H30D H -0.2935 0.3193 0.0046 0.046 Uiso 1 1 calc R
C1 C 0.53676(18) 0.23116(16) 0.04330(8) 0.0318(6) Uani 1 1 d .
H1A H 0.5912 0.2283 0.0310 0.038 Uiso 1 1 calc R
H1B H 0.5517 0.2319 0.0688 0.038 Uiso 1 1 calc R
C215 C 0.51262(18) 0.34373(15) 0.27787(7) 0.0279(6) Uani 1 1 d .
H21C H 0.4724 0.3376 0.2955 0.033 Uiso 1 1 calc R
C217 C 0.64538(18) 0.40122(16) 0.25793(7) 0.0291(6) Uani 1 1 d .
H21D H 0.6948 0.4334 0.2621 0.035 Uiso 1 1 calc R
C112 C 0.12971(17) 0.02524(14) 0.26409(7) 0.0236(5) Uani 1 1 d .
H11E H 0.1768 -0.0104 0.2646 0.028 Uiso 1 1 calc R
C3 C 0.48493(18) 0.33427(16) -0.00242(7) 0.0296(6) Uani 1 1 d .
H3A H 0.5109 0.3041 -0.0199 0.035 Uiso 1 1 calc R
C117 C 0.18956(19) -0.07916(15) 0.16076(7) 0.0300(6) Uani 1 1 d .
H11F H 0.1489 -0.1199 0.1558 0.036 Uiso 1 1 calc R
C200 C 0.54457(15) 0.26545(14) 0.18361(6) 0.0200(5) Uani 1 1 d .
C24 C 0.42090(19) 0.00310(17) 0.04753(8) 0.0352(6) Uani 1 1 d .
H24A H 0.4815 0.0071 0.0460 0.042 Uiso 1 1 calc R
C22 C 0.41223(17) 0.15361(15) 0.05656(7) 0.0269(5) Uani 1 1 d .
H22A H 0.3693 0.1948 0.0499 0.032 Uiso 1 1 calc R
H22B H 0.4314 0.1618 0.0814 0.032 Uiso 1 1 calc R
C101 C 0.28949(15) 0.12394(13) 0.24943(6) 0.0190(5) Uani 1 1 d .
C210 C 0.6983(2) 0.3824(2) 0.10408(8) 0.0483(9) Uani 1 1 d .
H21E H 0.7320 0.4084 0.0875 0.058 Uiso 1 1 calc R
C105 C 0.42808(17) 0.09443(15) 0.28121(7) 0.0264(5) Uani 1 1 d .
H10F H 0.4786 0.0630 0.2837 0.032 Uiso 1 1 calc R
C2 C 0.48992(16) 0.30829(15) 0.03297(7) 0.0250(5) Uani 1 1 d .
C205 C 0.61253(17) 0.06226(16) 0.22622(8) 0.0305(6) Uani 1 1 d .
H20D H 0.6328 0.0429 0.2484 0.037 Uiso 1 1 calc R
C218 C 0.63249(16) 0.36090(15) 0.22542(7) 0.0242(5) Uani 1 1 d .
H21F H 0.6733 0.3667 0.2080 0.029 Uiso 1 1 calc R
C113 C 0.23330(16) 0.03899(13) 0.19461(6) 0.0205(5) Uani 1 1 d .
C305 C -0.19632(18) 0.39945(19) 0.01586(7) 0.0351(7) Uani 1 1 d .
H30E H -0.2273 0.4448 0.0080 0.042 Uiso 1 1 calc R
C316 C 0.0632(2) 0.58735(16) 0.10218(7) 0.0358(7) Uani 1 1 d .
H31D H 0.0679 0.6383 0.1123 0.043 Uiso 1 1 calc R
C216 C 0.58499(19) 0.39338(16) 0.28391(7) 0.0319(6) Uani 1 1 d .
H21G H 0.5928 0.4213 0.3054 0.038 Uiso 1 1 calc R
C115 C 0.32532(19) -0.01428(15) 0.14931(7) 0.0288(6) Uani 1 1 d .
H11G H 0.3763 -0.0112 0.1367 0.035 Uiso 1 1 calc R
C318 C 0.10507(18) 0.49180(15) 0.05828(7) 0.0268(5) Uani 1 1 d .
H31E H 0.1390 0.4789 0.0391 0.032 Uiso 1 1 calc R
C310 C 0.20931(19) 0.32919(17) -0.03416(7) 0.0321(6) Uani 1 1 d .
H31F H 0.2468 0.3249 -0.0529 0.038 Uiso 1 1 calc R
C27 C 0.23839(17) -0.01036(15) 0.05303(7) 0.0252(5) Uani 1 1 d .
C110 C -0.00935(18) 0.06260(17) 0.28521(8) 0.0326(6) Uani 1 1 d .
H11H H -0.0568 0.0522 0.2992 0.039 Uiso 1 1 calc R
C309 C 0.12285(19) 0.35208(17) -0.04067(7) 0.0321(6) Uani 1 1 d .
H30F H 0.1022 0.3639 -0.0639 0.038 Uiso 1 1 calc R
C211 C 0.6246(2) 0.4196(2) 0.11644(8) 0.0435(8) Uani 1 1 d .
H21H H 0.6083 0.4704 0.1081 0.052 Uiso 1 1 calc R
C317 C 0.1113(2) 0.56804(16) 0.07346(7) 0.0339(6) Uani 1 1 d .
H31G H 0.1484 0.6062 0.0641 0.041 Uiso 1 1 calc R
C203 C 0.56987(18) 0.03983(17) 0.16501(8) 0.0342(6) Uani 1 1 d .
H20E H 0.5606 0.0048 0.1458 0.041 Uiso 1 1 calc R
C306 C -0.11015(17) 0.40706(17) 0.02973(7) 0.0289(6) Uani 1 1 d .
H30G H -0.0845 0.4578 0.0313 0.035 Uiso 1 1 calc R
C109 C -0.00810(18) 0.13140(18) 0.26449(8) 0.0346(6) Uani 1 1 d .
H10G H -0.0542 0.1679 0.2650 0.042 Uiso 1 1 calc R
C212 C 0.57477(19) 0.38055(17) 0.14143(7) 0.0315(6) Uani 1 1 d .
H21I H 0.5252 0.4057 0.1497 0.038 Uiso 1 1 calc R
C26 C 0.29038(19) -0.07845(16) 0.04822(8) 0.0323(6) Uani 1 1 d .
H26A H 0.2642 -0.1290 0.0471 0.039 Uiso 1 1 calc R
C12 C 0.3269(2) 0.61215(16) 0.09787(8) 0.0370(7) Uani 1 1 d .
C315 C 0.0075(2) 0.53077(16) 0.11608(7) 0.0322(6) Uani 1 1 d .
H31H H -0.0241 0.5432 0.1360 0.039 Uiso 1 1 calc R
C33 C -0.00078(19) -0.07267(16) 0.03484(7) 0.0308(6) Uani 1 1 d .
C25 C 0.3801(2) -0.07155(17) 0.04514(9) 0.0386(7) Uani 1 1 d .
H25A H 0.4135 -0.1173 0.0414 0.046 Uiso 1 1 calc R
C209 C 0.7217(2) 0.3074(2) 0.11620(8) 0.0456(8) Uani 1 1 d .
H20F H 0.7711 0.2824 0.1076 0.055 Uiso 1 1 calc R
C11 C 0.28742(19) 0.57849(15) 0.12655(8) 0.0322(6) Uani 1 1 d .
H11I H 0.2626 0.6120 0.1431 0.039 Uiso 1 1 calc R
C204 C 0.59985(18) 0.01023(16) 0.19795(8) 0.0336(6) Uani 1 1 d .
H20G H 0.6113 -0.0444 0.2009 0.040 Uiso 1 1 calc R
C208 C 0.67253(17) 0.26806(19) 0.14119(7) 0.0333(6) Uani 1 1 d .
H20H H 0.6893 0.2172 0.1493 0.040 Uiso 1 1 calc R
C13 C 0.36585(19) 0.55961(15) 0.07392(7) 0.0310(6) Uani 1 1 d .
H13A H 0.3939 0.5817 0.0548 0.037 Uiso 1 1 calc R
C35 C -0.0521(2) -0.12853(17) 0.00982(8) 0.0391(7) Uani 1 1 d .
H35A H -0.1139 -0.1202 0.0122 0.059 Uiso 1 1 calc R
H35B H -0.0374 -0.1832 0.0157 0.059 Uiso 1 1 calc R
H35C H -0.0376 -0.1177 -0.0144 0.059 Uiso 1 1 calc R
C23 C 0.37046(18) 0.07193(15) 0.05221(7) 0.0267(5) Uani 1 1 d .
C705 C 0.5266(4) 0.6779(3) 0.13726(12) 0.0947(18) Uani 1 1 d .
H70A H 0.5241 0.6261 0.1465 0.114 Uiso 1 1 calc R
C603 C 0.6936(3) 0.9772(3) 0.04242(11) 0.0649(11) Uani 1 1 d .
H60A H 0.6749 0.9876 0.0188 0.078 Uiso 1 1 calc R
C14 C 0.3240(3) 0.70169(17) 0.09085(10) 0.0520(9) Uani 1 1 d .
H14A H 0.3050 0.7291 0.1117 0.078 Uiso 1 1 calc R
H14B H 0.2837 0.7126 0.0709 0.078 Uiso 1 1 calc R
H14C H 0.3816 0.7202 0.0856 0.078 Uiso 1 1 calc R
C605 C 0.7181(2) 1.0222(3) 0.10254(12) 0.0625(11) Uani 1 1 d .
H60B H 0.7173 1.0624 0.1198 0.075 Uiso 1 1 calc R
C606 C 0.7452(3) 0.9469(3) 0.11156(11) 0.0680(12) Uani 1 1 d .
H60C H 0.7621 0.9354 0.1352 0.082 Uiso 1 1 calc R
C706 C 0.4924(4) 0.7417(3) 0.15578(12) 0.0875(16) Uani 1 1 d .
H70B H 0.4660 0.7323 0.1772 0.105 Uiso 1 1 calc R
C602 C 0.7214(3) 0.9036(3) 0.05129(12) 0.0673(11) Uani 1 1 d .
H60D H 0.7226 0.8636 0.0340 0.081 Uiso 1 1 calc R
C604 C 0.6916(2) 1.0385(3) 0.06730(13) 0.0667(11) Uani 1 1 d .
H60E H 0.6729 1.0898 0.0605 0.080 Uiso 1 1 calc R
C702 C 0.5344(3) 0.8320(3) 0.11052(12) 0.0747(13) Uani 1 1 d .
H70C H 0.5367 0.8837 0.1011 0.090 Uiso 1 1 calc R
C704 C 0.5637(3) 0.6909(3) 0.10569(13) 0.0793(13) Uani 1 1 d .
H70D H 0.5859 0.6476 0.0932 0.095 Uiso 1 1 calc R
C703 C 0.5690(3) 0.7672(3) 0.09180(12) 0.0776(14) Uani 1 1 d .
H70E H 0.5953 0.7758 0.0702 0.093 Uiso 1 1 calc R
C601 C 0.7482(3) 0.8869(3) 0.08601(15) 0.0772(13) Uani 1 1 d .
H60F H 0.7683 0.8358 0.0924 0.093 Uiso 1 1 calc R
C701 C 0.4972(3) 0.8191(2) 0.14275(11) 0.0651(11) Uani 1 1 d .
H70F H 0.4755 0.8619 0.1556 0.078 Uiso 1 1 calc R
C501 C 0.7603(4) 0.7145(3) 0.19365(12) 0.0865(16) Uani 1 1 d .
H50A H 0.7493 0.7540 0.2104 0.104 Uiso 1 1 calc R
C502 C 0.8009(5) 0.7336(4) 0.16396(15) 0.119(2) Uani 1 1 d .
H50B H 0.8185 0.7863 0.1600 0.142 Uiso 1 1 calc R
C503 C 0.8165(4) 0.6738(4) 0.13913(14) 0.0952(17) Uani 1 1 d .
H50C H 0.8460 0.6866 0.1187 0.114 Uiso 1 1 calc R
C504 C 0.7893(4) 0.5967(4) 0.14413(19) 0.111(2) Uani 1 1 d .
H50D H 0.7972 0.5571 0.1270 0.134 Uiso 1 1 calc R
C505 C 0.7513(3) 0.5804(3) 0.17407(16) 0.0900(16) Uani 1 1 d .
H50E H 0.7343 0.5278 0.1786 0.108 Uiso 1 1 calc R
C506 C 0.7360(3) 0.6399(4) 0.19918(15) 0.0892(15) Uani 1 1 d .
H50F H 0.7085 0.6268 0.2200 0.107 Uiso 1 1 calc R
H100 H 0.265(3) 0.184(3) 0.1158(13) 0.081(17) Uiso 1 1 d .

loop_
_atom_site_aniso_label
_atom_site_aniso_U_11
_atom_site_aniso_U_22
_atom_site_aniso_U_33
_atom_site_aniso_U_23
_atom_site_aniso_U_13
_atom_site_aniso_U_12
Fe1 0.01750(17) 0.01376(16) 0.01500(17) 0.00031(12) 0.00296(13) -0.00048(12)
O4 0.0238(9) 0.0212(9) 0.0404(11) 0.0027(8) -0.0030(8) 0.0034(7)
N2 0.0220(10) 0.0167(9) 0.0201(10) -0.0003(8) 0.0008(8) -0.0014(8)
Fe2 0.01995(17) 0.01404(16) 0.01581(17) 0.00065(12) 0.00064(13) -0.00147(12)
N1 0.0172(10) 0.0182(9) 0.0155(10) -0.0002(7) 0.0022(8) -0.0008(7)
O5 0.0228(9) 0.0341(10) 0.0425(12) -0.0121(9) 0.0130(8) -0.0039(8)
S1 0.0179(3) 0.0203(3) 0.0293(3) -0.0037(2) 0.0054(2) 0.0005(2)
O2 0.0247(9) 0.0157(8) 0.0213(9) -0.0015(6) 0.0004(7) -0.0007(6)
O1 0.0253(9) 0.0148(8) 0.0170(8) 0.0006(6) 0.0057(7) -0.0002(6)
O3 0.0317(10) 0.0253(9) 0.0377(11) -0.0067(8) 0.0146(9) -0.0019(8)
O6 0.0206(9) 0.0173(8) 0.0192(9) -0.0006(6) 0.0022(7) -0.0015(7)
O11 0.0207(8) 0.0214(8) 0.0164(8) 0.0025(6) 0.0017(7) -0.0004(6)
O10 0.0238(9) 0.0164(8) 0.0160(8) 0.0008(6) 0.0029(7) -0.0020(6)
O30 0.0256(9) 0.0179(8) 0.0155(8) 0.0014(6) 0.0021(7) 0.0004(6)
O31 0.0297(9) 0.0164(8) 0.0206(9) 0.0001(6) -0.0013(7) -0.0011(7)
O20 0.0196(8) 0.0182(8) 0.0242(9) -0.0026(7) 0.0003(7) 0.0002(6)
O21 0.0211(9) 0.0205(8) 0.0216(9) -0.0031(7) 0.0014(7) 0.0000(7)
C119 0.0207(12) 0.0151(10) 0.0164(11) -0.0011(8) 0.0041(9) 0.0025(9)
C28 0.0303(14) 0.0208(12) 0.0197(12) -0.0029(9) 0.0025(10) 0.0027(10)
C314 0.0365(15) 0.0223(12) 0.0194(13) 0.0037(9) 0.0000(11) 0.0068(10)
C307 0.0275(13) 0.0163(11) 0.0179(12) 0.0011(9) 0.0024(10) -0.0030(9)
C42 0.0188(12) 0.0218(12) 0.0237(13) 0.0007(9) 0.0023(10) -0.0029(9)
C37 0.0192(12) 0.0211(11) 0.0232(13) 0.0001(9) -0.0001(10) -0.0003(9)
C18 0.0204(12) 0.0156(11) 0.0224(12) -0.0016(9) 0.0042(10) 0.0002(9)
C9 0.0186(11) 0.0161(11) 0.0196(12) 0.0006(9) 0.0030(9) -0.0003(8)
C319 0.0179(11) 0.0207(11) 0.0172(12) 0.0015(9) 0.0010(9) -0.0019(9)
C16 0.0223(12) 0.0124(10) 0.0161(11) -0.0020(8) 0.0048(9) -0.0014(8)
C19 0.0267(13) 0.0209(12) 0.0192(12) 0.0000(9) 0.0094(10) -0.0011(9)
C17 0.0225(12) 0.0153(10) 0.0168(11) 0.0002(8) 0.0031(9) 0.0006(9)
C106 0.0234(12) 0.0203(11) 0.0227(13) 0.0039(9) 0.0021(10) -0.0013(9)
C20 0.0292(13) 0.0197(11) 0.0173(12) 0.0001(9) 0.0027(10) -0.0002(10)
C201 0.0173(12) 0.0229(12) 0.0271(13) -0.0015(10) 0.0040(10) 0.0024(9)
C7 0.0232(12) 0.0248(12) 0.0196(12) 0.0006(9) 0.0061(10) -0.0036(10)
C21 0.0207(12) 0.0163(11) 0.0201(12) -0.0010(9) 0.0006(9) -0.0010(9)
C301 0.0259(13) 0.0311(13) 0.0124(11) 0.0009(9) 0.0033(10) 0.0012(10)
C207 0.0202(12) 0.0349(14) 0.0176(12) -0.0035(10) 0.0011(10) -0.0070(10)
C308 0.0293(14) 0.0262(13) 0.0229(13) 0.0023(10) 0.0011(11) 0.0019(10)
C15 0.0228(12) 0.0180(11) 0.0198(12) -0.0016(9) 0.0052(10) 0.0015(9)
C30 0.0292(13) 0.0141(11) 0.0221(12) 0.0011(9) 0.0000(10) -0.0023(9)
C206 0.0236(13) 0.0262(13) 0.0277(14) 0.0017(10) 0.0081(11) -0.0007(10)
C40 0.0214(13) 0.0262(13) 0.0345(15) -0.0005(11) 0.0086(11) 0.0001(10)
C8 0.0235(12) 0.0219(12) 0.0235(13) 0.0008(9) 0.0077(10) -0.0007(9)
C5 0.0262(13) 0.0271(13) 0.0261(14) 0.0054(10) 0.0073(11) -0.0031(10)
C10 0.0252(13) 0.0180(11) 0.0224(13) 0.0014(9) 0.0066(10) 0.0006(9)
C114 0.0292(13) 0.0191(11) 0.0217(13) 0.0026(9) 0.0029(10) 0.0017(10)
C6 0.0229(12) 0.0237(12) 0.0208(12) 0.0001(9) 0.0070(10) -0.0056(9)
C29 0.0345(14) 0.0166(11) 0.0244(13) -0.0015(9) 0.0027(11) -0.0005(10)
C104 0.0289(14) 0.0338(14) 0.0211(13) 0.0073(10) -0.0030(11) -0.0081(11)
C214 0.0227(12) 0.0223(12) 0.0246(13) 0.0018(9) 0.0017(10) 0.0014(9)
C302 0.0294(14) 0.0309(14) 0.0249(14) -0.0020(11) 0.0020(11) 0.0001(11)
C311 0.0254(13) 0.0291(13) 0.0291(14) 0.0003(11) 0.0034(11) -0.0008(10)
C108 0.0299(14) 0.0242(12) 0.0257(14) 0.0094(10) 0.0055(11) 0.0041(10)
C4 0.0338(15) 0.0375(15) 0.0208(13) 0.0033(11) 0.0111(11) -0.0069(12)
C36 0.0220(12) 0.0213(12) 0.0295(14) 0.0009(10) 0.0013(10) -0.0039(9)
C41 0.0190(12) 0.0207(11) 0.0251(13) -0.0003(9) 0.0000(10) -0.0007(9)
C312 0.0295(14) 0.0250(12) 0.0199(13) 0.0024(10) -0.0001(10) -0.0022(10)
C213 0.0210(12) 0.0201(11) 0.0200(12) 0.0008(9) -0.0014(10) 0.0029(9)
C313 0.0290(13) 0.0191(11) 0.0164(12) 0.0020(9) -0.0035(10) 0.0044(9)
C100 0.0206(12) 0.0164(11) 0.0174(12) 0.0022(9) 0.0026(9) 0.0003(9)
C219 0.0208(12) 0.0187(11) 0.0169(11) 0.0033(9) 0.0039(9) -0.0022(9)
C202 0.0282(14) 0.0314(14) 0.0304(15) -0.0054(11) -0.0005(11) 0.0080(11)
C300 0.0261(13) 0.0185(11) 0.0163(12) 0.0013(9) 0.0015(10) 0.0007(9)
C32 0.0290(14) 0.0263(13) 0.0329(15) -0.0042(11) 0.0005(11) -0.0080(11)
C107 0.0232(12) 0.0178(11) 0.0164(11) 0.0002(9) 0.0020(9) -0.0019(9)
C31 0.0298(13) 0.0183(11) 0.0256(13) -0.0021(10) 0.0015(11) -0.0038(10)
C103 0.0366(15) 0.0274(13) 0.0175(12) -0.0007(10) 0.0032(11) -0.0052(11)
C38 0.0244(13) 0.0191(12) 0.0351(15) -0.0001(10) 0.0027(11) -0.0034(10)
C116 0.0537(18) 0.0194(12) 0.0225(13) -0.0031(10) 0.0008(12) 0.0094(12)
C118 0.0319(14) 0.0214(12) 0.0209(13) 0.0018(9) 0.0020(10) -0.0011(10)
C34 0.0389(15) 0.0199(12) 0.0265(14) -0.0054(10) 0.0038(11) -0.0024(11)
C111 0.0337(14) 0.0228(12) 0.0262(14) 0.0073(10) 0.0049(11) -0.0041(10)
C39 0.0260(14) 0.0251(13) 0.0451(17) 0.0032(11) 0.0118(12) -0.0055(10)
C303 0.0304(15) 0.0425(16) 0.0350(16) -0.0052(13) 0.0028(12) -0.0079(12)
C102 0.0276(13) 0.0215(12) 0.0201(12) 0.0029(9) 0.0022(10) 0.0009(10)
C304 0.0222(14) 0.066(2) 0.0268(15) 0.0047(14) 0.0011(11) -0.0032(13)
C1 0.0257(14) 0.0287(14) 0.0420(17) -0.0044(12) 0.0105(12) -0.0003(11)
C215 0.0324(14) 0.0266(13) 0.0253(14) 0.0008(10) 0.0074(11) 0.0035(11)
C217 0.0278(14) 0.0282(13) 0.0311(15) -0.0052(11) -0.0020(11) -0.0034(11)
C112 0.0280(13) 0.0190(11) 0.0240(13) 0.0030(9) 0.0023(10) 0.0022(10)
C3 0.0297(14) 0.0334(14) 0.0269(14) -0.0074(11) 0.0139(11) -0.0049(11)
C117 0.0442(16) 0.0189(12) 0.0265(14) -0.0001(10) -0.0031(12) -0.0034(11)
C200 0.0192(12) 0.0223(12) 0.0185(12) -0.0014(9) 0.0017(9) -0.0003(9)
C24 0.0309(15) 0.0303(14) 0.0447(17) -0.0016(12) 0.0051(13) 0.0052(11)
C22 0.0274(13) 0.0270(13) 0.0268(14) -0.0046(10) 0.0069(11) 0.0013(10)
C101 0.0229(12) 0.0176(11) 0.0167(12) 0.0052(9) 0.0038(9) -0.0032(9)
C210 0.0417(19) 0.079(3) 0.0254(16) 0.0022(15) 0.0095(14) -0.0279(17)
C105 0.0230(13) 0.0279(13) 0.0282(14) 0.0092(10) 0.0016(10) -0.0008(10)
C2 0.0211(12) 0.0250(12) 0.0297(14) -0.0029(10) 0.0075(10) -0.0045(10)
C205 0.0275(14) 0.0293(14) 0.0356(15) 0.0086(11) 0.0102(12) 0.0031(11)
C218 0.0203(12) 0.0260(12) 0.0264(13) -0.0014(10) 0.0022(10) 0.0018(10)
C113 0.0269(13) 0.0154(11) 0.0190(12) 0.0037(9) 0.0009(10) 0.0033(9)
C305 0.0278(14) 0.0513(18) 0.0267(15) 0.0134(13) 0.0047(11) 0.0085(13)
C316 0.0606(19) 0.0199(12) 0.0262(14) -0.0020(10) -0.0043(13) 0.0003(12)
C216 0.0397(16) 0.0294(14) 0.0263(14) -0.0085(11) -0.0004(12) 0.0027(12)
C115 0.0371(15) 0.0264(13) 0.0235(13) 0.0016(10) 0.0082(11) 0.0092(11)
C318 0.0379(15) 0.0241(12) 0.0182(12) 0.0026(10) -0.0004(11) -0.0003(11)
C310 0.0345(15) 0.0363(15) 0.0265(14) 0.0004(11) 0.0115(12) -0.0003(12)
C27 0.0322(14) 0.0238(12) 0.0198(13) -0.0032(10) 0.0041(10) 0.0010(10)
C110 0.0253(14) 0.0410(16) 0.0325(15) 0.0113(12) 0.0100(12) -0.0018(11)
C309 0.0403(16) 0.0391(15) 0.0169(13) 0.0031(11) 0.0020(11) -0.0001(12)
C211 0.0481(19) 0.0498(19) 0.0325(16) 0.0094(14) 0.0015(14) -0.0214(15)
C317 0.0512(18) 0.0240(13) 0.0261(14) 0.0035(11) -0.0026(13) -0.0071(12)
C203 0.0303(15) 0.0289(14) 0.0437(17) -0.0112(12) 0.0039(13) 0.0036(11)
C306 0.0292(14) 0.0347(14) 0.0231(13) 0.0073(11) 0.0040(11) 0.0016(11)
C109 0.0288(15) 0.0397(16) 0.0360(16) 0.0115(12) 0.0093(12) 0.0104(12)
C212 0.0318(15) 0.0365(15) 0.0265(14) 0.0020(11) 0.0047(11) -0.0093(11)
C26 0.0399(16) 0.0206(12) 0.0364(16) -0.0025(11) 0.0035(13) 0.0007(11)
C12 0.0507(18) 0.0182(13) 0.0441(18) 0.0015(11) 0.0205(14) -0.0033(12)
C315 0.0510(18) 0.0273(13) 0.0182(13) 0.0001(10) 0.0019(12) 0.0110(12)
C33 0.0389(16) 0.0255(13) 0.0278(14) -0.0052(10) 0.0011(12) -0.0069(11)
C25 0.0393(17) 0.0260(14) 0.0510(19) -0.0037(13) 0.0061(14) 0.0108(12)
C209 0.0291(16) 0.082(3) 0.0267(16) -0.0085(16) 0.0104(13) -0.0087(16)
C11 0.0435(16) 0.0205(12) 0.0344(15) -0.0021(11) 0.0184(13) 0.0006(11)
C204 0.0274(14) 0.0235(13) 0.0508(18) 0.0041(12) 0.0105(13) 0.0026(11)
C208 0.0238(14) 0.0514(17) 0.0249(14) -0.0064(12) 0.0039(11) -0.0014(12)
C13 0.0396(16) 0.0229(13) 0.0323(15) 0.0049(11) 0.0187(12) -0.0030(11)
C35 0.0470(18) 0.0315(15) 0.0385(17) -0.0124(12) 0.0011(14) -0.0100(13)
C23 0.0320(14) 0.0256(13) 0.0228(13) -0.0020(10) 0.0035(11) 0.0025(10)
C705 0.164(6) 0.070(3) 0.049(3) 0.001(2) -0.004(3) 0.036(3)
C603 0.058(2) 0.094(3) 0.043(2) -0.004(2) 0.0027(18) -0.014(2)
C14 0.077(3) 0.0240(15) 0.058(2) 0.0038(14) 0.0323(19) -0.0028(15)
C605 0.041(2) 0.084(3) 0.063(3) -0.025(2) 0.0173(19) -0.017(2)
C606 0.058(2) 0.104(4) 0.042(2) 0.007(2) -0.0025(18) -0.035(2)
C706 0.147(5) 0.069(3) 0.047(2) 0.000(2) 0.002(3) 0.029(3)
C602 0.071(3) 0.069(3) 0.064(3) -0.017(2) 0.015(2) -0.019(2)
C604 0.044(2) 0.069(3) 0.087(3) 0.005(2) 0.007(2) 0.0054(19)
C702 0.095(3) 0.064(3) 0.063(3) -0.006(2) -0.010(2) -0.027(2)
C704 0.092(4) 0.073(3) 0.071(3) -0.018(2) -0.003(3) 0.010(3)
C703 0.074(3) 0.098(4) 0.061(3) -0.022(3) 0.006(2) -0.031(3)
C601 0.066(3) 0.065(3) 0.101(4) 0.012(3) 0.004(3) -0.019(2)
C701 0.086(3) 0.056(2) 0.053(2) -0.0047(18) -0.004(2) 0.009(2)
C501 0.137(5) 0.076(3) 0.047(3) -0.012(2) 0.015(3) -0.027(3)
C502 0.192(7) 0.093(4) 0.072(4) -0.020(3) 0.015(4) -0.036(4)
C503 0.121(5) 0.108(4) 0.058(3) -0.007(3) 0.019(3) 0.000(4)
C504 0.122(5) 0.079(4) 0.138(6) 0.010(4) 0.053(4) 0.017(3)
C505 0.072(3) 0.081(3) 0.120(5) -0.012(3) 0.027(3) 0.012(3)
C506 0.075(3) 0.117(5) 0.075(3) -0.007(3) -0.003(3) 0.004(3)

loop_
_atom_type_symbol
_atom_type_description
_atom_type_scat_dispersion_real
_atom_type_scat_dispersion_imag
_atom_type_scat_source
C C 0.0033 0.0016 'International Tables Vol C Tables 4.2.6.8 and 6.1.1.4'
H H 0.0000 0.0000 'International Tables Vol C Tables 4.2.6.8 and 6.1.1.4'
N N 0.0061 0.0033 'International Tables Vol C Tables 4.2.6.8 and 6.1.1.4'
O O 0.0106 0.0060 'International Tables Vol C Tables 4.2.6.8 and 6.1.1.4'
S S 0.1246 0.1234 'International Tables Vol C Tables 4.2.6.8 and 6.1.1.4'
Fe Fe 0.3463 0.8444 'International Tables Vol C Tables 4.2.6.8 and 6.1.1.4'

loop_
_geom_angle_atom_site_label_1
_geom_angle_atom_site_label_2
_geom_angle_atom_site_label_3
_geom_angle
O1 Fe1 O6 92.64(7)
O1 Fe1 O10 175.22(7)
O6 Fe1 O10 88.28(7)
O1 Fe1 O20 95.71(7)
O6 Fe1 O20 149.20(7)
O10 Fe1 O20 85.83(7)
O1 Fe1 N1 87.42(7)
O6 Fe1 N1 121.62(8)
O10 Fe1 N1 88.11(7)
O20 Fe1 N1 88.40(7)
O1 Fe1 O21 96.57(7)
O6 Fe1 O21 87.60(7)
O10 Fe1 O21 88.14(6)
O20 Fe1 O21 62.04(6)
N1 Fe1 O21 150.40(7)
O1 Fe1 C219 97.95(7)
O6 Fe1 C219 118.31(8)
O10 Fe1 C219 85.72(7)
O20 Fe1 C219 31.11(7)
N1 Fe1 C219 119.45(8)
O21 Fe1 C219 30.95(7)
C36 N2 C37 117.9(2)
C36 N2 Fe2 118.96(17)
C37 N2 Fe2 123.14(15)
O2 Fe2 O6 91.24(7)
O2 Fe2 O11 109.24(7)
O6 Fe2 O11 88.89(7)
O2 Fe2 O31 91.50(7)
O6 Fe2 O31 95.48(7)
O11 Fe2 O31 158.73(7)
O2 Fe2 N2 87.47(7)
O6 Fe2 N2 175.84(8)
O11 Fe2 N2 87.80(7)
O31 Fe2 N2 88.51(7)
O2 Fe2 O30 152.62(7)
O6 Fe2 O30 86.37(7)
O11 Fe2 O30 97.99(6)
O31 Fe2 O30 61.67(6)
N2 Fe2 O30 96.59(7)
O2 Fe2 C319 121.94(7)
O6 Fe2 C319 90.02(7)
O11 Fe2 C319 128.82(7)
O31 Fe2 C319 30.76(7)
N2 Fe2 C319 94.02(8)
O30 Fe2 C319 30.94(7)
C15 N1 C16 114.96(19)
C15 N1 Fe1 122.22(16)
C16 N1 Fe1 122.74(14)
O5 S1 O4 119.92(12)
O5 S1 C18 108.81(11)
O4 S1 C18 107.52(11)
O5 S1 C41 107.81(11)
O4 S1 C41 108.74(11)
C18 S1 C41 102.70(11)
C30 O2 Fe2 126.27(15)
C9 O1 Fe1 132.42(15)
C22 O3 C1 112.02(19)
Fe1 O6 Fe2 125.69(9)
C119 O11 Fe2 130.77(15)
C119 O10 Fe1 127.59(15)
C319 O30 Fe2 88.94(13)
C319 O31 Fe2 91.24(14)
C219 O20 Fe1 91.36(14)
C219 O21 Fe1 88.93(14)
O10 C119 O11 124.6(2)
O10 C119 C100 119.0(2)
O11 C119 C100 116.31(19)
C23 C28 C27 121.7(2)
C313 C314 C315 120.6(3)
C308 C307 C312 118.2(2)
C308 C307 C300 121.9(2)
C312 C307 C300 119.8(2)
C41 C42 C37 119.9(2)
C42 C37 C38 118.6(2)
C42 C37 N2 118.8(2)
C38 C37 N2 122.6(2)
C19 C18 C17 121.7(2)
C19 C18 S1 120.20(18)
C17 C18 S1 117.97(18)
O1 C9 C10 121.0(2)
O1 C9 C8 120.3(2)
C10 C9 C8 118.6(2)
O31 C319 O30 118.0(2)
O31 C319 C300 119.9(2)
O30 C319 C300 122.1(2)
O31 C319 Fe2 58.00(12)
O30 C319 Fe2 60.12(11)
C300 C319 Fe2 175.61(17)
C17 C16 C21 120.2(2)
C17 C16 N1 119.1(2)
C21 C16 N1 120.7(2)
C18 C19 C20 118.6(2)
C16 C17 C18 119.0(2)
C101 C106 C105 120.6(2)
C21 C20 C19 120.3(2)
C206 C201 C202 117.6(2)
C206 C201 C200 121.7(2)
C202 C201 C200 120.6(2)
C2 C7 C6 121.7(2)
C20 C21 C16 120.0(2)
C306 C301 C302 118.3(2)
C306 C301 C300 119.1(2)
C302 C301 C300 122.5(2)
C212 C207 C208 118.4(2)
C212 C207 C200 119.4(2)
C208 C207 C200 122.1(2)
C307 C308 C309 120.9(2)
N1 C15 C10 127.4(2)
O2 C30 C31 121.0(2)
O2 C30 C29 119.8(2)
C31 C30 C29 119.2(2)
C201 C206 C205 121.1(3)
C41 C40 C39 117.6(2)
C13 C8 C9 118.3(2)
C13 C8 C6 119.8(2)
C9 C8 C6 121.9(2)
C4 C5 C6 121.2(2)
C11 C10 C9 120.2(2)
C11 C10 C15 116.7(2)
C9 C10 C15 122.8(2)
C115 C114 C113 121.0(2)
C5 C6 C7 117.6(2)
C5 C6 C8 120.0(2)
C7 C6 C8 122.4(2)
C34 C29 C30 118.1(2)
C34 C29 C27 121.3(2)
C30 C29 C27 120.6(2)
C105 C104 C103 119.2(2)
C215 C214 C213 120.7(2)
C301 C302 C303 120.5(3)
C310 C311 C312 120.4(3)
C109 C108 C107 120.5(2)
C3 C4 C5 120.3(2)
N2 C36 C31 126.9(2)
C42 C41 C40 122.1(2)
C42 C41 S1 117.92(18)
C40 C41 S1 119.99(19)
C311 C312 C307 120.9(2)
C218 C213 C214 118.3(2)
C218 C213 C200 121.9(2)
C214 C213 C200 119.7(2)
C318 C313 C314 118.7(2)
C318 C313 C300 121.8(2)
C314 C313 C300 119.4(2)
C107 C100 C119 112.53(19)
C107 C100 C101 105.84(18)
C119 C100 C101 111.42(18)
C107 C100 C113 113.47(18)
C119 C100 C113 99.93(17)
C101 C100 C113 113.83(19)
O21 C219 O20 117.6(2)
O21 C219 C200 122.1(2)
O20 C219 C200 120.2(2)
O21 C219 Fe1 60.12(12)
O20 C219 Fe1 57.53(12)
C200 C219 Fe1 177.64(17)
C203 C202 C201 120.9(3)
C319 C300 C313 110.17(19)
C319 C300 C307 106.55(19)
C313 C300 C307 111.16(19)
C319 C300 C301 109.24(19)
C313 C300 C301 109.25(19)
C307 C300 C301 110.44(19)
C33 C32 C31 122.0(3)
C108 C107 C112 117.8(2)
C108 C107 C100 123.6(2)
C112 C107 C100 118.4(2)
C30 C31 C32 119.5(2)
C30 C31 C36 123.2(2)
C32 C31 C36 117.2(2)
C102 C103 C104 120.3(2)
C39 C38 C37 120.8(2)
C117 C116 C115 119.4(2)
C113 C118 C117 120.5(2)
C29 C34 C33 123.7(2)
C110 C111 C112 119.8(2)
C38 C39 C40 120.9(2)
C304 C303 C302 120.7(3)
C103 C102 C101 121.2(2)
C303 C304 C305 119.2(3)
O3 C1 C2 113.1(2)
C214 C215 C216 120.4(2)
C216 C217 C218 120.1(2)
C111 C112 C107 121.7(2)
C4 C3 C2 120.2(2)
C116 C117 C118 120.7(2)
C213 C200 C219 109.02(19)
C213 C200 C201 111.32(19)
C219 C200 C201 109.17(19)
C213 C200 C207 109.77(19)
C219 C200 C207 104.37(19)
C201 C200 C207 112.9(2)
C25 C24 C23 119.6(3)
O3 C22 C23 110.5(2)
C106 C101 C102 118.1(2)
C106 C101 C100 124.5(2)
C102 C101 C100 117.2(2)
C209 C210 C211 119.9(3)
C104 C105 C106 120.7(2)
C3 C2 C7 118.9(2)
C3 C2 C1 120.6(2)
C7 C2 C1 120.4(2)
C204 C205 C206 120.4(3)
C213 C218 C217 120.8(2)
C118 C113 C114 118.4(2)
C118 C113 C100 121.9(2)
C114 C113 C100 119.3(2)
C304 C305 C306 120.2(3)
C317 C316 C315 119.9(2)
C217 C216 C215 119.7(2)
C114 C115 C116 120.0(2)
C313 C318 C317 120.5(3)
C309 C310 C311 119.3(2)
C28 C27 C26 117.9(2)
C28 C27 C29 120.5(2)
C26 C27 C29 121.6(2)
C111 C110 C109 119.7(2)
C310 C309 C308 120.4(3)
C210 C211 C212 119.8(3)
C316 C317 C318 120.4(3)
C202 C203 C204 120.7(3)
C301 C306 C305 121.2(3)
C110 C109 C108 120.5(3)
C207 C212 C211 120.9(3)
C25 C26 C27 120.8(3)
C11 C12 C13 117.4(2)
C11 C12 C14 121.7(3)
C13 C12 C14 120.7(3)
C316 C315 C314 119.9(3)
C32 C33 C34 117.4(2)
C32 C33 C35 121.8(3)
C34 C33 C35 120.8(2)
C26 C25 C24 120.7(3)
C210 C209 C208 120.8(3)
C12 C11 C10 121.8(2)
C205 C204 C203 119.3(3)
C209 C208 C207 120.2(3)
C8 C13 C12 123.7(2)
C28 C23 C24 119.2(2)
C28 C23 C22 119.3(2)
C24 C23 C22 121.5(2)
C704 C705 C706 120.1(5)
C602 C603 C604 121.9(4)
C606 C605 C604 119.2(4)
C605 C606 C601 121.0(4)
C701 C706 C705 120.6(5)
C603 C602 C601 119.9(4)
C603 C604 C605 118.8(4)
C701 C702 C703 120.0(4)
C705 C704 C703 120.8(5)
C704 C703 C702 119.3(4)
C602 C601 C606 119.3(5)
C702 C701 C706 119.2(4)
C506 C501 C502 120.1(5)
C501 C502 C503 119.2(6)
C504 C503 C502 121.2(6)
C505 C504 C503 117.4(6)
C504 C505 C506 121.7(6)
C501 C506 C505 120.4(5)

loop_
_geom_bond_atom_site_label_1
_geom_bond_atom_site_label_2
_geom_bond_distance
Fe1 O1 1.8898(16)
Fe1 O6 1.9513(17)
Fe1 O10 2.0624(16)
Fe1 O20 2.0754(17)
Fe1 N1 2.1153(19)
Fe1 O21 2.1325(16)
Fe1 C219 2.459(2)
O4 S1 1.4355(19)
N2 C36 1.305(3)
N2 C37 1.424(3)
N2 Fe2 2.136(2)
Fe2 O2 1.8722(16)
Fe2 O6 1.9680(18)
Fe2 O11 1.9799(16)
Fe2 O31 2.0938(17)
Fe2 O30 2.1407(16)
Fe2 C319 2.468(2)
N1 C15 1.294(3)
N1 C16 1.442(3)
O5 S1 1.4351(19)
S1 C18 1.774(2)
S1 C41 1.778(2)
O2 C30 1.316(3)
O1 C9 1.313(3)
O3 C22 1.415(3)
O3 C1 1.440(3)
O11 C119 1.267(3)
O10 C119 1.252(3)
O30 C319 1.269(3)
O31 C319 1.263(3)
O20 C219 1.271(3)
O21 C219 1.265(3)
C119 C100 1.545(3)
C28 C23 1.390(4)
C28 C27 1.397(3)
C314 C313 1.390(4)
C314 C315 1.390(4)
C307 C308 1.384(3)
C307 C312 1.396(4)
C307 C300 1.545(3)
C42 C41 1.383(3)
C42 C37 1.389(3)
C37 C38 1.398(3)
C18 C19 1.387(3)
C18 C17 1.393(3)
C9 C10 1.418(3)
C9 C8 1.428(3)
C319 C300 1.538(3)
C16 C17 1.381(3)
C16 C21 1.398(3)
C19 C20 1.394(4)
C106 C101 1.387(3)
C106 C105 1.398(4)
C20 C21 1.391(3)
C201 C206 1.389(4)
C201 C202 1.400(4)
C201 C200 1.548(3)
C7 C2 1.395(3)
C7 C6 1.399(3)
C301 C306 1.388(4)
C301 C302 1.391(4)
C301 C300 1.553(3)
C207 C212 1.389(4)
C207 C208 1.394(4)
C207 C200 1.549(3)
C308 C309 1.389(4)
C15 C10 1.442(3)
C30 C31 1.414(4)
C30 C29 1.421(3)
C206 C205 1.396(4)
C40 C41 1.383(3)
C40 C39 1.400(4)
C8 C13 1.384(3)
C8 C6 1.488(3)
C5 C4 1.387(4)
C5 C6 1.391(3)
C10 C11 1.403(3)
C114 C115 1.388(3)
C114 C113 1.397(3)
C29 C34 1.393(4)
C29 C27 1.483(4)
C104 C105 1.378(4)
C104 C103 1.387(4)
C214 C215 1.379(4)
C214 C213 1.399(3)
C302 C303 1.397(4)
C311 C310 1.382(4)
C311 C312 1.382(4)
C108 C109 1.389(4)
C108 C107 1.389(3)
C4 C3 1.379(4)
C36 C31 1.431(4)
C213 C218 1.389(3)
C213 C200 1.536(3)
C313 C318 1.386(4)
C313 C300 1.545(3)
C100 C107 1.535(3)
C100 C101 1.550(3)
C100 C113 1.552(3)
C219 C200 1.542(3)
C202 C203 1.382(4)
C32 C33 1.372(4)
C32 C31 1.414(3)
C107 C112 1.392(3)
C103 C102 1.384(4)
C38 C39 1.374(4)
C116 C117 1.380(4)
C116 C115 1.389(4)
C118 C113 1.388(3)
C118 C117 1.390(4)
C34 C33 1.399(4)
C111 C110 1.372(4)
C111 C112 1.379(4)
C303 C304 1.381(4)
C102 C101 1.397(3)
C304 C305 1.383(4)
C1 C2 1.508(4)
C215 C216 1.386(4)
C217 C216 1.379(4)
C217 C218 1.394(4)
C3 C2 1.392(4)
C24 C25 1.389(4)
C24 C23 1.395(4)
C22 C23 1.505(4)
C210 C209 1.368(5)
C210 C211 1.382(5)
C205 C204 1.373(4)
C305 C306 1.391(4)
C316 C317 1.370(4)
C316 C315 1.386(4)
C318 C317 1.391(4)
C310 C309 1.380(4)
C27 C26 1.399(4)
C110 C109 1.383(4)
C211 C212 1.395(4)
C203 C204 1.383(4)
C26 C25 1.382(4)
C12 C11 1.376(4)
C12 C13 1.405(4)
C12 C14 1.512(4)
C33 C35 1.508(4)
C209 C208 1.392(4)
C705 C704 1.353(7)
C705 C706 1.383(6)
C603 C602 1.330(6)
C603 C604 1.383(6)
C605 C606 1.356(6)
C605 C604 1.386(6)
C606 C601 1.384(6)
C706 C701 1.379(6)
C602 C601 1.370(6)
C702 C701 1.376(6)
C702 C703 1.402(7)
C704 C703 1.376(7)
C501 C506 1.313(7)
C501 C502 1.338(7)
C502 C503 1.390(7)
C503 C504 1.364(8)
C504 C505 1.315(7)
C505 C506 1.393(7)
